data_7107006
loop_
_publ_author_name
'Srinu Tothadi'
'Arijit Mukherjee'
'Gautam R. Desiraju'

_publ_section_title
;
 Shape and size mimicry in the design of ternary molecular solids: towards
 a robust strategy for crystal engineering
;
_journal_name_full Chem.Commun.
_journal_page_first 12080
_journal_paper_doi 10.1039/c1cc14567c
_journal_volume 47
_journal_year 2011
_chemical_formula_sum 'C48 H42 N4 O4'
_chemical_formula_weight 738.86
_chemical_name_systematic
;
?
;
_space_group_IT_number 2
_symmetry_cell_setting triclinic
_symmetry_space_group_name_Hall '-P 1'
_symmetry_space_group_name_H-M 'P -1'
_atom_sites_solution_hydrogens geom
_atom_sites_solution_primary direct
_atom_sites_solution_secondary difmap
_audit_creation_method SHELXL-97
_cell_angle_alpha 68.340(5)
_cell_angle_beta 88.208(6)
_cell_angle_gamma 70.827(5)
_cell_formula_units_Z 1
_cell_length_a 9.2102(9)
_cell_length_b 10.4824(11)
_cell_length_c 11.2645(11)
_cell_measurement_reflns_used 18780
_cell_measurement_temperature 150(2)
_cell_measurement_theta_max 27.6
_cell_measurement_theta_min 3.0
_cell_volume 949.65(17)
_computing_cell_refinement 'CrystalClear-SM Expert 2.0 rc14 (Rigaku, 2009)'
_computing_data_collection 'CrystalClear-SM Expert 2.0 rc14 (Rigaku, 2009)'
_computing_data_reduction 'CrystalClear-SM Expert 2.0 rc14 (Rigaku, 2009)'
_computing_structure_refinement 'SHELXL-97 (Sheldrick, 2008)'
_computing_structure_solution 'SHELXL-97 (Sheldrick, 2008)'
_diffrn_ambient_temperature 150(2)
_diffrn_detector_area_resol_mean 13.6612
_diffrn_measured_fraction_theta_full 0.997
_diffrn_measured_fraction_theta_max 0.997
_diffrn_measurement_device 'XtaLABmini: Fixed Chi 2 circle'
_diffrn_measurement_device_type 'Rigaku Mercury375R (2x2 bin mode)'
_diffrn_radiation_monochromator graphite
_diffrn_radiation_source 'fine-focus sealed tube'
_diffrn_radiation_type MoK\a
_diffrn_radiation_wavelength 0.71073
_diffrn_reflns_av_R_equivalents 0.0201
_diffrn_reflns_av_sigmaI/netI 0.0243
_diffrn_reflns_limit_h_max 11
_diffrn_reflns_limit_h_min -11
_diffrn_reflns_limit_k_max 13
_diffrn_reflns_limit_k_min -13
_diffrn_reflns_limit_l_max 14
_diffrn_reflns_limit_l_min -14
_diffrn_reflns_number 10154
_diffrn_reflns_theta_full 27.48
_diffrn_reflns_theta_max 27.48
_diffrn_reflns_theta_min 3.21
_exptl_absorpt_coefficient_mu 0.083
_exptl_absorpt_correction_T_max 0.9836
_exptl_absorpt_correction_T_min 0.9756
_exptl_absorpt_correction_type multi-scan
_exptl_absorpt_process_details 'Jacobson, R. (1998) Private communication'
_exptl_crystal_colour yellow
_exptl_crystal_density_diffrn 1.292
_exptl_crystal_density_method 'not measured'
_exptl_crystal_description block
_exptl_crystal_F_000 390
_exptl_crystal_size_max 0.30
_exptl_crystal_size_mid 0.20
_exptl_crystal_size_min 0.20
_refine_diff_density_max 0.269
_refine_diff_density_min -0.207
_refine_diff_density_rms 0.038
_refine_ls_extinction_method none
_refine_ls_goodness_of_fit_ref 1.074
_refine_ls_hydrogen_treatment mixed
_refine_ls_matrix_type full
_refine_ls_number_parameters 326
_refine_ls_number_reflns 4345
_refine_ls_number_restraints 0
_refine_ls_restrained_S_all 1.074
_refine_ls_R_factor_all 0.0523
_refine_ls_R_factor_gt 0.0427
_refine_ls_shift/su_max 0.001
_refine_ls_shift/su_mean 0.000
_refine_ls_structure_factor_coef Fsqd
_refine_ls_weighting_details 'calc w=1/[\s^2^(Fo^2^)+(0.0538P)^2^+0.2992P] where P=(Fo^2^+2Fc^2^)/3'
_refine_ls_weighting_scheme calc
_refine_ls_wR_factor_gt 0.1121
_refine_ls_wR_factor_ref 0.1188
_reflns_number_gt 3653
_reflns_number_total 4345
_reflns_threshold_expression >2\s(I)
_cod_data_source_file c1cc14567c.txt
_cod_data_source_block orc_bipy_anthracene
_cod_original_cell_volume 949.65(16)
_cod_database_code 7107006

loop_
_symmetry_equiv_pos_as_xyz
'x, y, z'
'-x, -y, -z'

loop_
_atom_site_label
_atom_site_type_symbol
_atom_site_fract_x
_atom_site_fract_y
_atom_site_fract_z
_atom_site_U_iso_or_equiv
_atom_site_adp_type
_atom_site_occupancy
_atom_site_symmetry_multiplicity
_atom_site_calc_flag
_atom_site_refinement_flags
C21 C 0.94491(16) 0.88561(15) 0.51528(13) 0.0286(3) Uani 1 1 d .
H3 H 0.9921(19) 0.4841(18) 0.9052(16) 0.036(4) Uiso 1 1 d .
H5 H 1.4136(18) 0.2647(17) 0.8257(15) 0.030(4) Uiso 1 1 d .
H7 H 1.0234(17) 0.3797(17) 0.5859(15) 0.029(4) Uiso 1 1 d .
H1O H 1.384(3) 0.323(2) 1.000(2) 0.060(6) Uiso 1 1 d .
H2O H 1.415(3) 0.197(2) 0.653(2) 0.063(6) Uiso 1 1 d .
H8 H 0.655(2) 0.284(2) 0.6723(17) 0.046(5) Uiso 1 1 d .
H9 H 0.915(2) 0.1827(19) 0.7490(16) 0.040(5) Uiso 1 1 d .
H11 H 0.8719(19) -0.2197(19) 0.8671(16) 0.036(4) Uiso 1 1 d .
H12 H 0.612(2) -0.1038(19) 0.7841(16) 0.041(5) Uiso 1 1 d .
H14 H 1.127(2) 0.084(2) 0.8795(16) 0.041(5) Uiso 1 1 d .
H15 H 1.391(2) -0.0319(19) 0.9560(17) 0.043(5) Uiso 1 1 d .
H16 H 1.3832(19) -0.4066(19) 0.9514(16) 0.041(5) Uiso 1 1 d .
H17 H 1.1231(19) -0.3064(18) 0.8773(15) 0.036(4) Uiso 1 1 d .
H24 H 0.471(2) 1.226(2) 0.3615(18) 0.051(5) Uiso 1 1 d .
H18 H 1.435(2) 0.575(2) 0.6643(17) 0.048(5) Uiso 1 1 d .
H19 H 1.171(2) 0.628(2) 0.6074(17) 0.046(5) Uiso 1 1 d .
H23 H 0.646(2) 0.9835(19) 0.4405(16) 0.040(5) Uiso 1 1 d .
H21 H 0.9059(18) 0.8068(18) 0.5241(15) 0.033(4) Uiso 1 1 d .
C4 C 1.21262(14) 0.37581(13) 0.88025(12) 0.0240(3) Uani 1 1 d .
C13 C 1.09311(14) -0.09804(14) 0.86859(11) 0.0235(3) Uani 1 1 d .
C5 C 1.30186(14) 0.31026(13) 0.80293(12) 0.0237(3) Uani 1 1 d .
C7 C 1.07113(15) 0.37759(14) 0.66493(13) 0.0254(3) Uani 1 1 d .
C2 C 0.98251(14) 0.44279(14) 0.74268(13) 0.0264(3) Uani 1 1 d .
C10 C 0.92728(14) -0.02975(14) 0.81778(12) 0.0238(3) Uani 1 1 d .
C3 C 1.05315(15) 0.44145(15) 0.85079(13) 0.0270(3) Uani 1 1 d .
C6 C 1.23092(14) 0.31116(14) 0.69506(12) 0.0242(3) Uani 1 1 d .
C12 C 0.68036(16) -0.04522(17) 0.77804(14) 0.0321(3) Uani 1 1 d .
C9 C 0.85813(16) 0.12078(15) 0.75817(14) 0.0304(3) Uani 1 1 d .
C11 C 0.83421(15) -0.11363(16) 0.82711(14) 0.0290(3) Uani 1 1 d .
C14 C 1.17570(16) -0.01872(15) 0.89316(13) 0.0285(3) Uani 1 1 d .
C8 C 0.70336(16) 0.17962(16) 0.71234(14) 0.0337(3) Uani 1 1 d .
C15 C 1.33034(16) -0.08685(16) 0.93779(14) 0.0326(3) Uani 1 1 d .
C17 C 1.17302(16) -0.24408(16) 0.89292(15) 0.0321(3) Uani 1 1 d .
C16 C 1.32809(17) -0.30297(17) 0.93799(16) 0.0363(3) Uani 1 1 d .
C1 C 0.80938(16) 0.51465(18) 0.71166(16) 0.0378(4) Uani 1 1 d .
H1A H 0.7822 0.5419 0.6201 0.057 Uiso 1 1 calc R
H1B H 0.7751 0.6023 0.7322 0.057 Uiso 1 1 calc R
H1C H 0.7586 0.4463 0.7625 0.057 Uiso 1 1 calc R
N1 N 0.61395(13) 0.09949(14) 0.72126(11) 0.0323(3) Uani 1 1 d .
N2 N 1.40842(13) -0.22725(14) 0.96054(12) 0.0330(3) Uani 1 1 d .
O1 O 1.27755(11) 0.37868(11) 0.98615(9) 0.0304(2) Uani 1 1 d .
O2 O 1.31270(11) 0.24905(11) 0.61605(10) 0.0331(2) Uani 1 1 d .
C22 C 0.84283(15) 1.02897(15) 0.46542(12) 0.0266(3) Uani 1 1 d .
C23 C 0.68288(17) 1.06435(18) 0.42977(15) 0.0342(3) Uani 1 1 d .
C20 C 1.10065(15) 0.85309(15) 0.55024(12) 0.0273(3) Uani 1 1 d .
C19 C 1.20778(18) 0.70705(16) 0.59958(14) 0.0345(3) Uani 1 1 d .
C24 C 0.58571(18) 1.20427(18) 0.38449(16) 0.0405(4) Uani 1 1 d .
C18 C 1.35894(19) 0.67993(18) 0.63023(16) 0.0407(4) Uani 1 1 d .

loop_
_atom_site_aniso_label
_atom_site_aniso_U_11
_atom_site_aniso_U_22
_atom_site_aniso_U_33
_atom_site_aniso_U_23
_atom_site_aniso_U_13
_atom_site_aniso_U_12
C21 0.0317(7) 0.0284(7) 0.0296(7) -0.0140(6) 0.0052(5) -0.0118(6)
C4 0.0231(6) 0.0218(6) 0.0252(6) -0.0073(5) -0.0018(5) -0.0068(5)
C13 0.0207(6) 0.0276(7) 0.0195(6) -0.0068(5) 0.0019(5) -0.0073(5)
C5 0.0180(6) 0.0209(6) 0.0288(6) -0.0077(5) -0.0020(5) -0.0039(5)
C7 0.0234(6) 0.0232(6) 0.0263(6) -0.0064(5) -0.0047(5) -0.0064(5)
C2 0.0201(6) 0.0226(6) 0.0314(7) -0.0070(5) -0.0017(5) -0.0043(5)
C10 0.0203(6) 0.0284(7) 0.0207(6) -0.0089(5) 0.0036(5) -0.0066(5)
C3 0.0223(6) 0.0274(7) 0.0290(7) -0.0115(5) 0.0021(5) -0.0048(5)
C6 0.0233(6) 0.0209(6) 0.0262(6) -0.0082(5) 0.0004(5) -0.0053(5)
C12 0.0230(6) 0.0380(8) 0.0370(8) -0.0166(6) 0.0032(6) -0.0099(6)
C9 0.0243(7) 0.0280(7) 0.0347(7) -0.0087(6) 0.0034(5) -0.0073(5)
C11 0.0248(6) 0.0283(7) 0.0327(7) -0.0108(6) 0.0019(5) -0.0081(5)
C14 0.0271(7) 0.0266(7) 0.0307(7) -0.0104(5) 0.0001(5) -0.0080(5)
C8 0.0259(7) 0.0294(8) 0.0365(8) -0.0090(6) 0.0019(6) -0.0018(6)
C15 0.0273(7) 0.0370(8) 0.0362(8) -0.0154(6) -0.0021(6) -0.0120(6)
C17 0.0247(7) 0.0287(7) 0.0420(8) -0.0130(6) -0.0028(6) -0.0080(6)
C16 0.0274(7) 0.0286(7) 0.0481(9) -0.0138(6) -0.0056(6) -0.0034(6)
C1 0.0213(7) 0.0403(8) 0.0441(8) -0.0147(7) -0.0043(6) -0.0018(6)
N1 0.0211(5) 0.0397(7) 0.0326(6) -0.0156(5) 0.0026(5) -0.0041(5)
N2 0.0243(6) 0.0374(7) 0.0342(6) -0.0124(5) -0.0045(5) -0.0073(5)
O1 0.0258(5) 0.0352(5) 0.0308(5) -0.0168(4) -0.0028(4) -0.0060(4)
O2 0.0249(5) 0.0397(6) 0.0331(5) -0.0206(4) -0.0020(4) -0.0009(4)
C22 0.0276(6) 0.0279(7) 0.0250(6) -0.0120(5) 0.0048(5) -0.0081(5)
C23 0.0295(7) 0.0399(8) 0.0373(8) -0.0183(6) 0.0034(6) -0.0127(6)
C20 0.0287(7) 0.0286(7) 0.0244(6) -0.0119(5) 0.0045(5) -0.0076(5)
C19 0.0386(8) 0.0267(7) 0.0353(8) -0.0118(6) 0.0027(6) -0.0073(6)
C24 0.0275(7) 0.0445(9) 0.0443(9) -0.0173(7) -0.0021(6) -0.0045(6)
C18 0.0363(8) 0.0321(8) 0.0426(9) -0.0130(7) -0.0017(7) 0.0013(6)

loop_
_atom_type_symbol
_atom_type_description
_atom_type_scat_dispersion_real
_atom_type_scat_dispersion_imag
_atom_type_scat_source
C C 0.0033 0.0016 'International Tables Vol C Tables 4.2.6.8 and 6.1.1.4'
H H 0.0000 0.0000 'International Tables Vol C Tables 4.2.6.8 and 6.1.1.4'
N N 0.0061 0.0033 'International Tables Vol C Tables 4.2.6.8 and 6.1.1.4'
O O 0.0106 0.0060 'International Tables Vol C Tables 4.2.6.8 and 6.1.1.4'

loop_
_geom_angle_atom_site_label_1
_geom_angle_atom_site_label_2
_geom_angle_atom_site_label_3
_geom_angle
_geom_angle_site_symmetry_1
_geom_angle_site_symmetry_3
C22 C21 C20 121.57(13) . .
C22 C21 H21 118.6(10) . .
C20 C21 H21 119.8(9) . .
O1 C4 C5 121.54(11) . .
O1 C4 C3 118.07(12) . .
C5 C4 C3 120.39(12) . .
C17 C13 C14 117.00(12) . .
C17 C13 C10 121.17(12) . .
C14 C13 C10 121.83(12) . .
C4 C5 C6 119.60(11) . .
C4 C5 H5 118.9(9) . .
C6 C5 H5 121.5(9) . .
C2 C7 C6 120.01(12) . .
C2 C7 H7 121.3(9) . .
C6 C7 H7 118.7(9) . .
C7 C2 C3 119.93(12) . .
C7 C2 C1 120.66(12) . .
C3 C2 C1 119.40(12) . .
C9 C10 C11 116.95(12) . .
C9 C10 C13 121.49(12) . .
C11 C10 C13 121.56(12) . .
C2 C3 C4 119.94(12) . .
C2 C3 H3 119.9(10) . .
C4 C3 H3 120.1(10) . .
O2 C6 C5 122.01(11) . .
O2 C6 C7 117.87(11) . .
C5 C6 C7 120.12(12) . .
N1 C12 C11 123.42(13) . .
N1 C12 H12 116.1(10) . .
C11 C12 H12 120.5(10) . .
C8 C9 C10 119.52(13) . .
C8 C9 H9 119.8(11) . .
C10 C9 H9 120.6(11) . .
C12 C11 C10 119.54(13) . .
C12 C11 H11 117.3(10) . .
C10 C11 H11 123.1(10) . .
C15 C14 C13 119.41(13) . .
C15 C14 H14 118.8(10) . .
C13 C14 H14 121.8(10) . .
N1 C8 C9 123.63(14) . .
N1 C8 H8 116.5(11) . .
C9 C8 H8 119.9(11) . .
N2 C15 C14 123.93(13) . .
N2 C15 H15 115.6(10) . .
C14 C15 H15 120.4(10) . .
C16 C17 C13 119.43(13) . .
C16 C17 H17 118.9(10) . .
C13 C17 H17 121.6(10) . .
N2 C16 C17 123.91(14) . .
N2 C16 H16 118.4(10) . .
C17 C16 H16 117.7(10) . .
C2 C1 H1A 109.5 . .
C2 C1 H1B 109.5 . .
H1A C1 H1B 109.5 . .
C2 C1 H1C 109.5 . .
H1A C1 H1C 109.5 . .
H1B C1 H1C 109.5 . .
C8 N1 C12 116.93(12) . .
C15 N2 C16 116.32(12) . .
C4 O1 H1O 109.9(13) . .
C6 O2 H2O 109.1(13) . .
C21 C22 C23 122.38(13) . .
C21 C22 C20 119.30(12) . 2_776
C23 C22 C20 118.32(12) . 2_776
C24 C23 C22 121.10(14) . .
C24 C23 H23 121.2(10) . .
C22 C23 H23 117.7(10) . .
C21 C20 C19 122.47(13) . .
C21 C20 C22 119.13(12) . 2_776
C19 C20 C22 118.40(13) . 2_776
C18 C19 C20 120.77(14) . .
C18 C19 H19 120.6(11) . .
C20 C19 H19 118.6(11) . .
C23 C24 C18 120.58(14) . 2_776
C23 C24 H24 119.3(11) . .
C18 C24 H24 120.1(11) 2_776 .
C19 C18 C24 120.82(14) . 2_776
C19 C18 H18 119.9(10) . .
C24 C18 H18 119.2(10) 2_776 .

loop_
_geom_bond_atom_site_label_1
_geom_bond_atom_site_label_2
_geom_bond_distance
_geom_bond_site_symmetry_2
C21 C22 1.3927(19) .
C21 C20 1.3942(19) .
C21 H21 0.977(17) .
C4 O1 1.3655(15) .
C4 C5 1.3901(18) .
C4 C3 1.3925(17) .
C13 C17 1.3867(19) .
C13 C14 1.3946(18) .
C13 C10 1.4856(17) .
C5 C6 1.3930(18) .
C5 H5 0.978(16) .
C7 C2 1.3897(19) .
C7 C6 1.3963(17) .
C7 H7 0.995(16) .
C2 C3 1.3919(19) .
C2 C1 1.5112(17) .
C10 C9 1.3895(19) .
C10 C11 1.3929(19) .
C3 H3 0.952(17) .
C6 O2 1.3591(16) .
C12 N1 1.3353(19) .
C12 C11 1.3844(19) .
C12 H12 0.997(18) .
C9 C8 1.3828(19) .
C9 H9 0.940(18) .
C11 H11 0.973(17) .
C14 C15 1.3795(19) .
C14 H14 0.977(18) .
C8 N1 1.334(2) .
C8 H8 0.961(19) .
C15 N2 1.3367(19) .
C15 H15 0.995(18) .
C17 C16 1.3834(19) .
C17 H17 0.978(17) .
C16 N2 1.3372(19) .
C16 H16 0.991(17) .
C1 H1A 0.9800 .
C1 H1B 0.9800 .
C1 H1C 0.9800 .
O1 H1O 0.95(2) .
O2 H2O 0.94(2) .
C22 C23 1.4273(19) .
C22 C20 1.4445(19) 2_776
C23 C24 1.351(2) .
C23 H23 0.980(18) .
C20 C19 1.428(2) .
C20 C22 1.4445(19) 2_776
C19 C18 1.355(2) .
C19 H19 0.971(19) .
C24 C18 1.419(2) 2_776
C24 H24 1.022(19) .
C18 C24 1.419(2) 2_776
C18 H18 1.021(19) .

loop_
_geom_torsion_atom_site_label_1
_geom_torsion_atom_site_label_2
_geom_torsion_atom_site_label_3
_geom_torsion_atom_site_label_4
_geom_torsion
_geom_torsion_site_symmetry_1
_geom_torsion_site_symmetry_4
O1 C4 C5 C6 -179.36(12) . .
C3 C4 C5 C6 0.32(19) . .
C6 C7 C2 C3 -0.2(2) . .
C6 C7 C2 C1 -179.78(12) . .
C17 C13 C10 C9 -160.78(13) . .
C14 C13 C10 C9 18.79(19) . .
C17 C13 C10 C11 18.88(19) . .
C14 C13 C10 C11 -161.55(13) . .
C7 C2 C3 C4 0.5(2) . .
C1 C2 C3 C4 -179.88(13) . .
O1 C4 C3 C2 179.10(12) . .
C5 C4 C3 C2 -0.6(2) . .
C4 C5 C6 O2 179.82(12) . .
C4 C5 C6 C7 0.02(19) . .
C2 C7 C6 O2 -179.90(12) . .
C2 C7 C6 C5 -0.09(19) . .
C11 C10 C9 C8 0.3(2) . .
C13 C10 C9 C8 -179.97(12) . .
N1 C12 C11 C10 -0.2(2) . .
C9 C10 C11 C12 -0.1(2) . .
C13 C10 C11 C12 -179.81(12) . .
C17 C13 C14 C15 0.9(2) . .
C10 C13 C14 C15 -178.66(12) . .
C10 C9 C8 N1 -0.3(2) . .
C13 C14 C15 N2 -0.5(2) . .
C14 C13 C17 C16 -0.8(2) . .
C10 C13 C17 C16 178.82(13) . .
C13 C17 C16 N2 0.1(2) . .
C9 C8 N1 C12 0.0(2) . .
C11 C12 N1 C8 0.2(2) . .
C14 C15 N2 C16 -0.2(2) . .
C17 C16 N2 C15 0.4(2) . .
C20 C21 C22 C23 -179.64(13) . .
C20 C21 C22 C20 -0.1(2) . 2_776
C21 C22 C23 C24 178.40(14) . .
C20 C22 C23 C24 -1.1(2) 2_776 .
C22 C21 C20 C19 -178.96(13) . .
C22 C21 C20 C22 0.1(2) . 2_776
C21 C20 C19 C18 178.72(14) . .
C22 C20 C19 C18 -0.4(2) 2_776 .
C22 C23 C24 C18 0.8(2) . 2_776
C20 C19 C18 C24 0.7(2) . 2_776
